data_7026502
loop_
_publ_author_name
'Man, Wai-Lun'
'Chen, Gui'
'Yiu, Shek-Man'
'Shek, Lam'
'Wong, Wai-Yeung'
'Wong, Wing-Tak'
'Lau, Tai-Chu'

_publ_section_title
;
 Formation of \m-dinitrogen (salen)osmium complexes via ligand-induced
 N&#x00B7;&#x00B7;&#x00B7;N coupling of (salen)osmium(VI) nitrides.
;
_journal_issue 46
_journal_name_full 'Dalton transactions (Cambridge, England : 2003)'
_journal_page_first 11163
_journal_page_last 11170
_journal_paper_doi 10.1039/c0dt00481b
_journal_volume 39
_journal_year 2010
_chemical_formula_sum 'C54 H57 F6 N9 O4 Os2 P'
_chemical_formula_weight 1421.46
_chemical_name_systematic
;
?
;
_space_group_IT_number 2
_symmetry_cell_setting triclinic
_symmetry_space_group_name_Hall '-P 1'
_symmetry_space_group_name_H-M 'P -1'
_atom_sites_solution_hydrogens geom
_atom_sites_solution_primary direct
_atom_sites_solution_secondary difmap
_audit_creation_method SHELXL-97
_cell_angle_alpha 80.151(3)
_cell_angle_beta 86.130(4)
_cell_angle_gamma 89.368(3)
_cell_formula_units_Z 2
_cell_length_a 11.6924(6)
_cell_length_b 15.9584(5)
_cell_length_c 16.5889(7)
_cell_measurement_reflns_used 20781
_cell_measurement_temperature 173(2)
_cell_measurement_theta_max 71.2798
_cell_measurement_theta_min 3.5537
_cell_volume 3042.8(2)
_computing_cell_refinement 'CrysAlisPro, Oxford Diffraction Ltd'
_computing_data_collection 'CrysAlisPro, Oxford Diffraction Ltd'
_computing_data_reduction 'CrysAlisPro, Oxford Diffraction Ltd'
_computing_molecular_graphics Ortep-3
_computing_publication_material Wingx
_computing_structure_refinement 'SHELXL-97 (Sheldrick, 1997)'
_computing_structure_solution 'SHELXS-97 (Sheldrick, 1990)'
_diffrn_ambient_temperature 173(2)
_diffrn_detector_area_resol_mean 16.1270
_diffrn_measured_fraction_theta_full 0.998
_diffrn_measured_fraction_theta_max 0.998
_diffrn_measurement_device_type 'Xcalibur, Sapphire3, Gemini ultra'
_diffrn_measurement_method '\w scans'
_diffrn_radiation_monochromator mirror
_diffrn_radiation_source 'Enhance Ultra (Cu) X-ray Source'
_diffrn_radiation_type CuK\a
_diffrn_radiation_wavelength 1.54184
_diffrn_reflns_av_R_equivalents 0.0258
_diffrn_reflns_av_sigmaI/netI 0.0249
_diffrn_reflns_limit_h_max 13
_diffrn_reflns_limit_h_min -13
_diffrn_reflns_limit_k_max 18
_diffrn_reflns_limit_k_min -19
_diffrn_reflns_limit_l_max 19
_diffrn_reflns_limit_l_min -13
_diffrn_reflns_number 28191
_diffrn_reflns_theta_full 67.00
_diffrn_reflns_theta_max 67.00
_diffrn_reflns_theta_min 3.56
_exptl_absorpt_coefficient_mu 8.580
_exptl_absorpt_correction_T_max 1.00000
_exptl_absorpt_correction_T_min 0.34111
_exptl_absorpt_correction_type multi-scan
_exptl_absorpt_process_details 'CrysAlisPro, Oxford Diffraction Ltd'
_exptl_crystal_colour 'dark red'
_exptl_crystal_density_diffrn 1.551
_exptl_crystal_density_method 'not measured'
_exptl_crystal_description needle
_exptl_crystal_F_000 1394
_exptl_crystal_size_max 0.6
_exptl_crystal_size_mid 0.11
_exptl_crystal_size_min 0.09
_platon_squeeze_details
;
;
_refine_diff_density_max 2.832
_refine_diff_density_min -0.909
_refine_diff_density_rms 0.123
_refine_ls_extinction_method none
_refine_ls_goodness_of_fit_ref 1.120
_refine_ls_hydrogen_treatment constr
_refine_ls_matrix_type full
_refine_ls_number_parameters 761
_refine_ls_number_reflns 10801
_refine_ls_number_restraints 132
_refine_ls_restrained_S_all 1.134
_refine_ls_R_factor_all 0.0448
_refine_ls_R_factor_gt 0.0389
_refine_ls_shift/su_max 0.001
_refine_ls_shift/su_mean 0.000
_refine_ls_structure_factor_coef Fsqd
_refine_ls_weighting_details 'calc w=1/[\s^2^(Fo^2^)+(0.0378P)^2^+17.3593P] where P=(Fo^2^+2Fc^2^)/3'
_refine_ls_weighting_scheme calc
_refine_ls_wR_factor_gt 0.0991
_refine_ls_wR_factor_ref 0.1009
_reflns_number_gt 9361
_reflns_number_total 10801
_reflns_threshold_expression >2sigma(I)
_cod_data_source_file c0dt00481b.txt
_cod_data_source_block 3
_cod_original_sg_symbol_H-M P-1
_cod_database_code 7026502

loop_
_symmetry_equiv_pos_as_xyz
'x, y, z'
'-x, -y, -z'

loop_
_atom_site_label
_atom_site_type_symbol
_atom_site_fract_x
_atom_site_fract_y
_atom_site_fract_z
_atom_site_U_iso_or_equiv
_atom_site_adp_type
_atom_site_occupancy
_atom_site_symmetry_multiplicity
_atom_site_calc_flag
_atom_site_refinement_flags
_atom_site_disorder_assembly
_atom_site_disorder_group
Os1 Os -0.04547(2) 0.839245(15) 0.138962(14) 0.02506(8) Uani 1 1 d . . .
Os2 Os 0.04158(2) 0.836832(16) 0.425198(15) 0.02708(8) Uani 1 1 d . . .
P1A P 0.7095(8) 0.4434(5) 0.8057(5) 0.0617(18) Uani 0.65 1 d PDU A 1
F1A F 0.7551(8) 0.3549(6) 0.7866(6) 0.078(3) Uani 0.65 1 d PDU A 1
F2A F 0.8374(10) 0.4689(10) 0.8111(11) 0.196(7) Uani 0.65 1 d PDU A 1
F3A F 0.7167(14) 0.4833(8) 0.7131(6) 0.146(5) Uani 0.65 1 d PDU A 1
F4A F 0.5840(9) 0.4176(9) 0.7993(10) 0.154(5) Uani 0.65 1 d PDU A 1
F5A F 0.7000(13) 0.4051(9) 0.8998(6) 0.140(5) Uani 0.65 1 d PDU A 1
F6A F 0.6752(11) 0.5342(6) 0.8230(7) 0.111(4) Uani 0.65 1 d PDU A 1
P1B P 0.6810(13) 0.4471(10) 0.8109(10) 0.075(5) Uani 0.35 1 d PDU B 2
F1B F 0.7739(18) 0.3829(16) 0.7805(15) 0.21(2) Uani 0.35 1 d PDU B 2
F2B F 0.7594(19) 0.5236(14) 0.7701(15) 0.183(13) Uani 0.35 1 d PDU B 2
F3B F 0.6264(15) 0.4513(10) 0.7263(8) 0.081(5) Uani 0.35 1 d PDU B 2
F4B F 0.6027(14) 0.3714(9) 0.8502(11) 0.096(6) Uani 0.35 1 d PDU B 2
F5B F 0.7491(17) 0.4410(14) 0.8902(11) 0.115(8) Uani 0.35 1 d PDU B 2
F6B F 0.5891(16) 0.5087(10) 0.8399(10) 0.097(6) Uani 0.35 1 d PDU B 2
O1 O -0.0922(4) 0.8311(3) 0.0250(2) 0.0338(10) Uani 1 1 d . . .
O2 O 0.0823(4) 0.8344(3) 0.5419(2) 0.0334(9) Uani 1 1 d . . .
O3 O -0.1993(3) 0.8975(3) 0.1578(3) 0.0348(10) Uani 1 1 d . . .
O4 O 0.1998(3) 0.8891(3) 0.3887(3) 0.0361(10) Uani 1 1 d . . .
N1 N -0.0079(4) 0.8385(3) 0.2484(3) 0.0257(10) Uani 1 1 d . . .
N2 N 0.0109(4) 0.8353(3) 0.3152(3) 0.0265(10) Uani 1 1 d . . .
N3 N 0.0401(4) 0.9501(3) 0.1078(3) 0.0265(10) Uani 1 1 d . . .
N4 N 0.1089(4) 0.7951(3) 0.1002(3) 0.0291(11) Uani 1 1 d . . .
N5 N -0.1307(4) 0.7236(3) 0.1781(3) 0.0325(11) Uani 1 1 d . . .
N6 N -0.0394(4) 0.9514(3) 0.4094(3) 0.0254(10) Uani 1 1 d . . .
N7 N -0.1158(4) 0.7997(3) 0.4748(3) 0.0328(11) Uani 1 1 d . . .
N8 N 0.1168(5) 0.7157(3) 0.4389(3) 0.0399(13) Uani 1 1 d . C .
C1 C -0.2083(5) 0.9799(4) 0.1585(4) 0.0308(13) Uani 1 1 d . . .
C2 C -0.3210(5) 1.0109(5) 0.1727(4) 0.0384(15) Uani 1 1 d . . .
H2 H -0.3840 0.9725 0.1809 0.046 Uiso 1 1 calc R . .
C3 C -0.3398(6) 1.0954(5) 0.1747(5) 0.0464(17) Uani 1 1 d . . .
H3 H -0.4162 1.1149 0.1823 0.056 Uiso 1 1 calc R . .
C4 C -0.2512(6) 1.1531(5) 0.1659(5) 0.0460(17) Uani 1 1 d . . .
H4 H -0.2656 1.2111 0.1697 0.055 Uiso 1 1 calc R . .
C5 C -0.1411(6) 1.1248(4) 0.1515(4) 0.0372(14) Uani 1 1 d . . .
H5 H -0.0795 1.1642 0.1457 0.045 Uiso 1 1 calc R . .
C6 C -0.1168(5) 1.0393(4) 0.1451(4) 0.0296(13) Uani 1 1 d . . .
C7 C 0.0004(5) 1.0223(4) 0.1204(3) 0.0298(13) Uani 1 1 d . . .
H7 H 0.0528 1.0685 0.1128 0.036 Uiso 1 1 calc R . .
C8 C 0.1636(5) 0.9410(4) 0.0787(4) 0.0273(12) Uani 1 1 d . . .
H8 H 0.1662 0.9443 0.0179 0.033 Uiso 1 1 calc R . .
C9 C 0.2456(5) 1.0081(4) 0.0961(4) 0.0330(13) Uani 1 1 d . . .
H9A H 0.2419 1.0090 0.1557 0.040 Uiso 1 1 calc R . .
H9B H 0.2225 1.0649 0.0678 0.040 Uiso 1 1 calc R . .
C10 C 0.3686(5) 0.9887(4) 0.0664(4) 0.0384(15) Uani 1 1 d . . .
H10A H 0.3742 0.9959 0.0058 0.046 Uiso 1 1 calc R . .
H10B H 0.4216 1.0300 0.0825 0.046 Uiso 1 1 calc R . .
C11 C 0.4050(6) 0.8995(5) 0.1015(5) 0.0451(17) Uani 1 1 d . . .
H11A H 0.4062 0.8936 0.1619 0.054 Uiso 1 1 calc R . .
H11B H 0.4836 0.8890 0.0793 0.054 Uiso 1 1 calc R . .
C12 C 0.3228(5) 0.8334(4) 0.0803(4) 0.0402(15) Uani 1 1 d . . .
H12A H 0.3229 0.8376 0.0200 0.048 Uiso 1 1 calc R . .
H12B H 0.3475 0.7754 0.1039 0.048 Uiso 1 1 calc R . .
C13 C 0.2025(5) 0.8508(4) 0.1157(4) 0.0291(12) Uani 1 1 d . . .
H13 H 0.2050 0.8473 0.1763 0.035 Uiso 1 1 calc R . .
C14 C 0.1230(6) 0.7422(4) 0.0498(4) 0.0354(14) Uani 1 1 d . . .
H14 H 0.1985 0.7238 0.0367 0.043 Uiso 1 1 calc R . .
C15 C 0.0292(6) 0.7098(4) 0.0127(4) 0.0394(15) Uani 1 1 d . . .
C16 C 0.0430(7) 0.6332(5) -0.0184(5) 0.0490(18) Uani 1 1 d . . .
H16 H 0.1108 0.6007 -0.0088 0.059 Uiso 1 1 calc R . .
C17 C -0.0395(9) 0.6049(5) -0.0621(5) 0.059(2) Uani 1 1 d . . .
H17 H -0.0308 0.5519 -0.0805 0.071 Uiso 1 1 calc R . .
C18 C -0.1350(9) 0.6542(5) -0.0791(5) 0.062(2) Uani 1 1 d . . .
H18 H -0.1911 0.6353 -0.1107 0.074 Uiso 1 1 calc R . .
C19 C -0.1515(7) 0.7310(5) -0.0510(5) 0.0512(19) Uani 1 1 d . . .
H19 H -0.2170 0.7647 -0.0652 0.061 Uiso 1 1 calc R . .
C20 C -0.0717(6) 0.7589(4) -0.0020(4) 0.0367(15) Uani 1 1 d . . .
C21 C -0.2439(6) 0.7168(5) 0.1669(5) 0.0466(17) Uani 1 1 d . . .
H21 H -0.2812 0.7632 0.1355 0.056 Uiso 1 1 calc R . .
C22 C -0.3070(7) 0.6443(5) 0.1997(6) 0.061(2) Uani 1 1 d . . .
H22 H -0.3862 0.6416 0.1908 0.073 Uiso 1 1 calc R . .
C23 C -0.2542(8) 0.5760(5) 0.2454(6) 0.064(2) Uani 1 1 d . . .
C24 C -0.1385(8) 0.5812(5) 0.2523(5) 0.056(2) Uani 1 1 d . . .
H24 H -0.0984 0.5341 0.2802 0.067 Uiso 1 1 calc R . .
C25 C -0.0798(6) 0.6556(4) 0.2186(4) 0.0403(15) Uani 1 1 d . . .
H25 H 0.0003 0.6581 0.2246 0.048 Uiso 1 1 calc R . .
C26 C -0.3231(10) 0.4980(6) 0.2866(8) 0.094(4) Uani 1 1 d . . .
H26A H -0.3516 0.4688 0.2445 0.141 Uiso 1 1 calc R . .
H26B H -0.3880 0.5156 0.3202 0.141 Uiso 1 1 calc R . .
H26C H -0.2739 0.4593 0.3214 0.141 Uiso 1 1 calc R . .
C27 C 0.2127(5) 0.9685(4) 0.3527(4) 0.0349(14) Uani 1 1 d . . .
C28 C 0.3263(6) 0.9965(6) 0.3267(4) 0.0495(19) Uani 1 1 d . . .
H28 H 0.3880 0.9578 0.3372 0.059 Uiso 1 1 calc R . .
C29 C 0.3496(7) 1.0775(6) 0.2868(5) 0.055(2) Uani 1 1 d . . .
H29 H 0.4269 1.0941 0.2715 0.066 Uiso 1 1 calc R . .
C30 C 0.2621(7) 1.1361(5) 0.2682(5) 0.054(2) Uani 1 1 d . . .
H30 H 0.2784 1.1913 0.2381 0.065 Uiso 1 1 calc R . .
C31 C 0.1521(7) 1.1120(4) 0.2945(4) 0.0418(16) Uani 1 1 d . . .
H31 H 0.0923 1.1523 0.2831 0.050 Uiso 1 1 calc R . .
C32 C 0.1233(5) 1.0299(4) 0.3378(4) 0.0329(13) Uani 1 1 d . . .
C33 C 0.0051(5) 1.0190(4) 0.3671(4) 0.0287(13) Uani 1 1 d . . .
H33 H -0.0443 1.0663 0.3538 0.034 Uiso 1 1 calc R . .
C34 C -0.1637(5) 0.9466(4) 0.4377(4) 0.0298(13) Uani 1 1 d . . .
H34 H -0.1695 0.9538 0.4965 0.036 Uiso 1 1 calc R . .
C35 C -0.2411(5) 1.0127(4) 0.3923(4) 0.0375(15) Uani 1 1 d . . .
H35A H -0.2346 1.0095 0.3331 0.045 Uiso 1 1 calc R . .
H35B H -0.2170 1.0703 0.3989 0.045 Uiso 1 1 calc R . .
C36 C -0.3663(6) 0.9969(6) 0.4262(5) 0.0524(19) Uani 1 1 d . . .
H36A H -0.3740 1.0075 0.4834 0.063 Uiso 1 1 calc R . .
H36B H -0.4166 1.0377 0.3934 0.063 Uiso 1 1 calc R . .
C37 C -0.4053(6) 0.9074(6) 0.4243(5) 0.054(2) Uani 1 1 d . . .
H37A H -0.4037 0.8979 0.3667 0.065 Uiso 1 1 calc R . .
H37B H -0.4852 0.8996 0.4481 0.065 Uiso 1 1 calc R . .
C38 C -0.3276(6) 0.8426(5) 0.4727(4) 0.0466(17) Uani 1 1 d . . .
H38A H -0.3531 0.7841 0.4706 0.056 Uiso 1 1 calc R . .
H38B H -0.3310 0.8503 0.5308 0.056 Uiso 1 1 calc R . .
C39 C -0.2048(5) 0.8566(4) 0.4345(4) 0.0350(14) Uani 1 1 d . . .
H39 H -0.2041 0.8495 0.3757 0.042 Uiso 1 1 calc R . .
C40 C -0.1376(6) 0.7536(4) 0.5464(4) 0.0400(15) Uani 1 1 d . . .
H40 H -0.2152 0.7396 0.5635 0.048 Uiso 1 1 calc R . .
C41 C -0.0510(6) 0.7227(4) 0.6012(4) 0.0400(16) Uani 1 1 d . . .
C42 C -0.0787(8) 0.6554(5) 0.6670(4) 0.0493(18) Uani 1 1 d . . .
H42 H -0.1491 0.6259 0.6689 0.059 Uiso 1 1 calc R . .
C43 C -0.0049(9) 0.6324(5) 0.7280(5) 0.062(2) Uani 1 1 d . . .
H43 H -0.0222 0.5852 0.7702 0.075 Uiso 1 1 calc R . .
C44 C 0.0935(9) 0.6778(5) 0.7276(5) 0.059(2) Uani 1 1 d . . .
H44 H 0.1428 0.6631 0.7711 0.071 Uiso 1 1 calc R . .
C45 C 0.1229(7) 0.7448(5) 0.6651(4) 0.0500(18) Uani 1 1 d . . .
H45 H 0.1918 0.7755 0.6662 0.060 Uiso 1 1 calc R . .
C46 C 0.0515(6) 0.7678(4) 0.6001(4) 0.0388(15) Uani 1 1 d . . .
C47 C 0.0636(8) 0.6490(5) 0.4182(5) 0.053(2) Uani 1 1 d . . .
H47 H -0.0081 0.6583 0.3945 0.064 Uiso 1 1 calc R . .
C48 C 0.1079(11) 0.5678(5) 0.4298(6) 0.078(3) Uani 1 1 d . C .
H48 H 0.0675 0.5228 0.4136 0.093 Uiso 1 1 calc R . .
C49 C 0.2115(11) 0.5523(6) 0.4652(5) 0.082(4) Uani 1 1 d . . .
C50 C 0.2652(9) 0.6198(6) 0.4862(5) 0.066(3) Uani 1 1 d . C .
H50 H 0.3364 0.6115 0.5108 0.080 Uiso 1 1 calc R . .
C51 C 0.2180(7) 0.6997(5) 0.4726(5) 0.0510(19) Uani 1 1 d . . .
H51 H 0.2583 0.7455 0.4875 0.061 Uiso 1 1 calc R C .
C52A C 0.294(3) 0.476(2) 0.469(3) 0.078(11) Uani 0.40 1 d PU C 1
H52A H 0.3699 0.4952 0.4463 0.117 Uiso 0.40 1 calc PR C 1
H52B H 0.2647 0.4346 0.4380 0.117 Uiso 0.40 1 calc PR C 1
H52C H 0.2983 0.4485 0.5268 0.117 Uiso 0.40 1 calc PR C 1
C52B C 0.242(2) 0.4557(16) 0.4854(19) 0.074(7) Uani 0.60 1 d PU C 2
H52D H 0.2902 0.4397 0.4397 0.111 Uiso 0.60 1 calc PR C 2
H52E H 0.1719 0.4218 0.4941 0.111 Uiso 0.60 1 calc PR C 2
H52F H 0.2846 0.4452 0.5353 0.111 Uiso 0.60 1 calc PR C 2
N9 N 0.4449(14) 0.3337(9) 0.5954(10) 0.156(6) Uani 1 1 d . . .
C53 C 0.5772(15) 0.2479(8) 0.6949(8) 0.126(6) Uani 1 1 d . . .
H53A H 0.6231 0.2091 0.6661 0.189 Uiso 1 1 calc R . .
H53B H 0.5313 0.2150 0.7409 0.189 Uiso 1 1 calc R . .
H53C H 0.6281 0.2865 0.7156 0.189 Uiso 1 1 calc R . .
C54 C 0.5049(13) 0.2949(8) 0.6412(8) 0.100(4) Uani 1 1 d . . .

loop_
_atom_site_aniso_label
_atom_site_aniso_U_11
_atom_site_aniso_U_22
_atom_site_aniso_U_33
_atom_site_aniso_U_23
_atom_site_aniso_U_13
_atom_site_aniso_U_12
Os1 0.02466(14) 0.02766(14) 0.02191(14) -0.00177(10) -0.00052(9) -0.00191(10)
Os2 0.02894(14) 0.03048(14) 0.02173(14) -0.00468(10) -0.00101(10) 0.00392(10)
P1A 0.076(4) 0.044(3) 0.066(3) -0.003(2) -0.025(3) -0.007(2)
F1A 0.088(6) 0.060(4) 0.085(6) -0.007(4) -0.010(4) 0.008(4)
F2A 0.154(10) 0.191(10) 0.244(11) -0.036(9) -0.019(9) -0.017(8)
F3A 0.188(9) 0.124(8) 0.116(8) -0.004(6) 0.013(7) 0.018(7)
F4A 0.106(8) 0.173(9) 0.185(10) -0.024(8) -0.023(7) -0.031(7)
F5A 0.169(9) 0.138(9) 0.109(8) -0.002(7) -0.021(7) 0.022(8)
F6A 0.134(8) 0.079(6) 0.131(7) -0.043(5) -0.030(6) 0.026(6)
P1B 0.073(8) 0.068(7) 0.083(8) -0.002(5) -0.030(5) -0.007(5)
F1B 0.21(2) 0.21(2) 0.21(2) -0.040(11) -0.014(10) 0.018(10)
F2B 0.180(15) 0.177(15) 0.183(15) 0.002(10) -0.021(10) -0.037(10)
F3B 0.087(8) 0.091(8) 0.066(8) -0.012(7) -0.034(7) 0.009(7)
F4B 0.090(9) 0.082(8) 0.106(9) 0.010(7) 0.003(8) -0.002(7)
F5B 0.128(11) 0.126(11) 0.097(10) -0.015(8) -0.055(8) -0.019(9)
F6B 0.107(9) 0.093(9) 0.090(9) -0.015(7) 0.000(8) 0.030(8)
O1 0.043(3) 0.036(2) 0.022(2) -0.0033(17) -0.0071(18) -0.0041(19)
O2 0.043(2) 0.038(2) 0.019(2) -0.0046(17) -0.0064(18) 0.0050(19)
O3 0.023(2) 0.040(2) 0.040(2) -0.0033(19) 0.0004(18) -0.0033(18)
O4 0.021(2) 0.047(3) 0.037(2) -0.004(2) 0.0017(18) 0.0058(19)
N1 0.026(2) 0.029(3) 0.020(3) -0.0017(19) 0.0061(19) 0.003(2)
N2 0.033(3) 0.030(3) 0.016(3) -0.0027(19) 0.0016(19) 0.002(2)
N3 0.024(2) 0.027(2) 0.027(3) -0.0007(19) -0.0041(19) -0.0031(19)
N4 0.029(3) 0.032(3) 0.024(3) 0.000(2) -0.001(2) -0.002(2)
N5 0.035(3) 0.029(3) 0.032(3) -0.002(2) -0.001(2) -0.005(2)
N6 0.025(2) 0.030(3) 0.023(2) -0.010(2) 0.0007(19) 0.003(2)
N7 0.034(3) 0.039(3) 0.027(3) -0.011(2) -0.004(2) -0.001(2)
N8 0.059(4) 0.033(3) 0.028(3) -0.007(2) -0.004(3) 0.011(3)
C1 0.028(3) 0.038(3) 0.025(3) -0.002(2) 0.001(2) 0.004(3)
C2 0.026(3) 0.054(4) 0.034(4) -0.005(3) 0.000(3) 0.003(3)
C3 0.036(4) 0.053(4) 0.048(4) -0.006(3) 0.005(3) 0.015(3)
C4 0.050(4) 0.039(4) 0.048(4) -0.010(3) 0.004(3) 0.013(3)
C5 0.041(4) 0.038(3) 0.033(3) -0.007(3) 0.001(3) 0.005(3)
C6 0.031(3) 0.033(3) 0.024(3) -0.003(2) -0.002(2) 0.001(2)
C7 0.035(3) 0.033(3) 0.020(3) -0.002(2) -0.005(2) 0.005(3)
C8 0.024(3) 0.031(3) 0.026(3) -0.002(2) 0.001(2) -0.001(2)
C9 0.025(3) 0.035(3) 0.037(3) -0.003(3) -0.001(3) -0.006(3)
C10 0.028(3) 0.045(4) 0.042(4) -0.008(3) 0.004(3) -0.004(3)
C11 0.026(3) 0.049(4) 0.057(5) -0.002(3) 0.001(3) 0.003(3)
C12 0.030(3) 0.043(4) 0.047(4) -0.007(3) 0.004(3) 0.005(3)
C13 0.027(3) 0.036(3) 0.024(3) -0.004(2) 0.000(2) -0.001(2)
C14 0.039(4) 0.033(3) 0.034(3) -0.008(3) 0.003(3) 0.003(3)
C15 0.055(4) 0.035(3) 0.028(3) -0.006(3) 0.001(3) -0.004(3)
C16 0.068(5) 0.039(4) 0.043(4) -0.018(3) 0.002(4) -0.001(4)
C17 0.092(7) 0.045(4) 0.044(4) -0.020(4) -0.002(4) -0.008(4)
C18 0.091(7) 0.058(5) 0.041(4) -0.017(4) -0.012(4) -0.025(5)
C19 0.064(5) 0.050(4) 0.041(4) -0.006(3) -0.016(4) -0.014(4)
C20 0.050(4) 0.039(4) 0.021(3) -0.005(3) -0.002(3) -0.011(3)
C21 0.041(4) 0.045(4) 0.052(4) -0.001(3) -0.006(3) -0.006(3)
C22 0.043(4) 0.049(5) 0.088(6) -0.003(4) -0.006(4) -0.017(4)
C23 0.064(6) 0.041(4) 0.080(6) 0.000(4) 0.009(5) -0.016(4)
C24 0.066(5) 0.033(4) 0.064(5) 0.006(3) -0.006(4) -0.006(4)
C25 0.044(4) 0.033(3) 0.042(4) -0.002(3) -0.001(3) -0.002(3)
C26 0.092(8) 0.048(5) 0.132(10) 0.012(6) -0.002(7) -0.028(5)
C27 0.032(3) 0.052(4) 0.024(3) -0.014(3) -0.001(2) -0.003(3)
C28 0.030(4) 0.079(6) 0.040(4) -0.014(4) 0.001(3) -0.004(4)
C29 0.036(4) 0.081(6) 0.047(4) -0.016(4) 0.009(3) -0.027(4)
C30 0.061(5) 0.053(5) 0.048(4) -0.011(4) 0.008(4) -0.024(4)
C31 0.055(4) 0.042(4) 0.028(3) -0.008(3) 0.004(3) -0.007(3)
C32 0.036(3) 0.040(3) 0.022(3) -0.005(3) 0.001(2) -0.003(3)
C33 0.031(3) 0.029(3) 0.027(3) -0.009(2) -0.002(2) 0.006(2)
C34 0.023(3) 0.046(4) 0.021(3) -0.010(3) 0.002(2) 0.001(3)
C35 0.031(3) 0.045(4) 0.037(4) -0.011(3) -0.003(3) 0.009(3)
C36 0.030(4) 0.076(5) 0.054(5) -0.019(4) -0.005(3) 0.019(4)
C37 0.023(3) 0.085(6) 0.054(5) -0.014(4) 0.001(3) 0.001(4)
C38 0.029(3) 0.069(5) 0.041(4) -0.009(3) 0.005(3) -0.010(3)
C39 0.024(3) 0.050(4) 0.029(3) -0.003(3) 0.004(2) -0.004(3)
C40 0.048(4) 0.041(4) 0.029(3) -0.004(3) 0.006(3) -0.011(3)
C41 0.059(4) 0.036(3) 0.024(3) -0.004(3) 0.004(3) 0.001(3)
C42 0.074(5) 0.042(4) 0.029(4) -0.004(3) 0.006(3) -0.003(4)
C43 0.104(8) 0.051(5) 0.028(4) 0.003(3) -0.002(4) 0.006(5)
C44 0.086(6) 0.062(5) 0.028(4) -0.004(3) -0.014(4) 0.019(5)
C45 0.064(5) 0.053(4) 0.032(4) -0.004(3) -0.010(3) 0.010(4)
C46 0.058(4) 0.035(3) 0.025(3) -0.009(3) -0.005(3) 0.012(3)
C47 0.083(6) 0.036(4) 0.044(4) -0.014(3) -0.012(4) 0.006(4)
C48 0.135(10) 0.042(5) 0.063(6) -0.019(4) -0.033(6) 0.026(5)
C49 0.147(11) 0.057(6) 0.044(5) -0.015(4) -0.020(6) 0.047(6)
C50 0.089(7) 0.067(6) 0.042(5) -0.008(4) -0.007(4) 0.036(5)
C51 0.055(5) 0.053(4) 0.045(4) -0.007(3) -0.008(3) 0.022(4)
C52A 0.11(3) 0.047(19) 0.08(2) -0.008(15) -0.02(2) 0.040(19)
C52B 0.104(19) 0.042(11) 0.075(14) -0.010(9) -0.007(13) 0.010(11)
N9 0.176(14) 0.135(11) 0.165(13) -0.026(10) -0.081(11) 0.027(10)
C53 0.208(17) 0.087(9) 0.088(9) -0.016(7) -0.051(10) 0.024(10)
C54 0.128(11) 0.078(8) 0.101(9) -0.021(7) -0.047(8) 0.014(7)

loop_
_atom_type_symbol
_atom_type_description
_atom_type_scat_dispersion_real
_atom_type_scat_dispersion_imag
_atom_type_scat_source
C C 0.0181 0.0091 'International Tables Vol C Tables 4.2.6.8 and 6.1.1.4'
N N 0.0311 0.0180 'International Tables Vol C Tables 4.2.6.8 and 6.1.1.4'
F F 0.0727 0.0534 'International Tables Vol C Tables 4.2.6.8 and 6.1.1.4'
P P 0.2955 0.4335 'International Tables Vol C Tables 4.2.6.8 and 6.1.1.4'
Os Os -4.9801 6.2216 'International Tables Vol C Tables 4.2.6.8 and 6.1.1.4'
O O 0.0492 0.0322 'International Tables Vol C Tables 4.2.6.8 and 6.1.1.4'
H H 0.0000 0.0000 'International Tables Vol C Tables 4.2.6.8 and 6.1.1.4'

loop_
_geom_angle_atom_site_label_1
_geom_angle_atom_site_label_2
_geom_angle_atom_site_label_3
_geom_angle
N1 Os1 N3 87.8(2)
N1 Os1 O1 175.46(18)
N3 Os1 O1 96.76(18)
N1 Os1 N4 95.76(19)
N3 Os1 N4 80.5(2)
O1 Os1 N4 85.02(19)
N1 Os1 O3 92.24(18)
N3 Os1 O3 93.42(18)
O1 Os1 O3 87.51(18)
N4 Os1 O3 169.70(18)
N1 Os1 N5 88.9(2)
N3 Os1 N5 176.65(19)
O1 Os1 N5 86.56(19)
N4 Os1 N5 99.4(2)
O3 Os1 N5 87.16(19)
N2 Os2 N7 96.6(2)
N2 Os2 O2 176.77(19)
N7 Os2 O2 85.47(19)
N2 Os2 N6 85.26(19)
N7 Os2 N6 80.5(2)
O2 Os2 N6 97.58(18)
N2 Os2 O4 90.83(19)
N7 Os2 O4 170.09(19)
O2 Os2 O4 87.46(18)
N6 Os2 O4 93.59(18)
N2 Os2 N8 92.7(2)
N7 Os2 N8 97.2(2)
O2 Os2 N8 84.55(19)
N6 Os2 N8 176.7(2)
O4 Os2 N8 89.1(2)
F4A P1A F3A 89.7(8)
F4A P1A F2A 179.2(10)
F3A P1A F2A 89.8(8)
F4A P1A F6A 93.1(8)
F3A P1A F6A 86.7(7)
F2A P1A F6A 87.4(7)
F4A P1A F5A 89.9(8)
F3A P1A F5A 178.4(9)
F2A P1A F5A 90.6(8)
F6A P1A F5A 91.8(7)
F4A P1A F1A 91.8(7)
F3A P1A F1A 92.0(7)
F2A P1A F1A 87.7(8)
F6A P1A F1A 174.9(9)
F5A P1A F1A 89.5(6)
F4B P1B F6B 88.9(10)
F4B P1B F2B 179.3(14)
F6B P1B F2B 91.1(11)
F4B P1B F5B 92.2(10)
F6B P1B F5B 93.9(11)
F2B P1B F5B 88.5(10)
F4B P1B F3B 91.1(10)
F6B P1B F3B 91.9(10)
F2B P1B F3B 88.1(10)
F5B P1B F3B 173.4(13)
F4B P1B F1B 90.5(11)
F6B P1B F1B 179.1(14)
F2B P1B F1B 89.4(11)
F5B P1B F1B 86.9(10)
F3B P1B F1B 87.4(10)
C20 O1 Os1 117.6(4)
C46 O2 Os2 120.1(4)
C1 O3 Os1 122.6(4)
C27 O4 Os2 122.1(4)
N2 N1 Os1 176.8(5)
N1 N2 Os2 176.6(4)
C7 N3 C8 120.7(5)
C7 N3 Os1 124.5(4)
C8 N3 Os1 114.3(3)
C14 N4 C13 122.2(5)
C14 N4 Os1 124.9(4)
C13 N4 Os1 110.4(4)
C25 N5 C21 117.2(6)
C25 N5 Os1 122.4(4)
C21 N5 Os1 120.2(4)
C33 N6 C34 121.7(5)
C33 N6 Os2 123.4(4)
C34 N6 Os2 113.9(4)
C40 N7 C39 121.0(6)
C40 N7 Os2 125.3(5)
C39 N7 Os2 110.2(4)
C47 N8 C51 116.4(6)
C47 N8 Os2 121.7(5)
C51 N8 Os2 121.8(5)
O3 C1 C6 126.0(5)
O3 C1 C2 116.0(6)
C6 C1 C2 118.0(6)
C3 C2 C1 120.6(7)
C3 C2 H2 119.7
C1 C2 H2 119.7
C2 C3 C4 122.0(6)
C2 C3 H3 119.0
C4 C3 H3 119.0
C3 C4 C5 118.5(7)
C3 C4 H4 120.8
C5 C4 H4 120.8
C4 C5 C6 122.2(7)
C4 C5 H5 118.9
C6 C5 H5 118.9
C5 C6 C1 118.5(6)
C5 C6 C7 115.2(6)
C1 C6 C7 126.2(6)
N3 C7 C6 125.6(6)
N3 C7 H7 117.2
C6 C7 H7 117.2
N3 C8 C9 116.1(5)
N3 C8 C13 107.5(4)
C9 C8 C13 111.2(5)
N3 C8 H8 107.2
C9 C8 H8 107.2
C13 C8 H8 107.2
C8 C9 C10 110.3(5)
C8 C9 H9A 109.6
C10 C9 H9A 109.6
C8 C9 H9B 109.6
C10 C9 H9B 109.6
H9A C9 H9B 108.1
C11 C10 C9 112.1(5)
C11 C10 H10A 109.2
C9 C10 H10A 109.2
C11 C10 H10B 109.2
C9 C10 H10B 109.2
H10A C10 H10B 107.9
C10 C11 C12 111.0(6)
C10 C11 H11A 109.4
C12 C11 H11A 109.4
C10 C11 H11B 109.4
C12 C11 H11B 109.4
H11A C11 H11B 108.0
C13 C12 C11 108.4(5)
C13 C12 H12A 110.0
C11 C12 H12A 110.0
C13 C12 H12B 110.0
C11 C12 H12B 110.0
H12A C12 H12B 108.4
N4 C13 C12 117.1(5)
N4 C13 C8 104.0(4)
C12 C13 C8 110.1(5)
N4 C13 H13 108.4
C12 C13 H13 108.4
C8 C13 H13 108.4
N4 C14 C15 122.6(6)
N4 C14 H14 118.7
C15 C14 H14 118.7
C16 C15 C20 119.5(7)
C16 C15 C14 119.4(7)
C20 C15 C14 120.7(6)
C17 C16 C15 121.2(8)
C17 C16 H16 119.4
C15 C16 H16 119.4
C16 C17 C18 119.2(7)
C16 C17 H17 120.4
C18 C17 H17 120.4
C17 C18 C19 121.7(8)
C17 C18 H18 119.2
C19 C18 H18 119.2
C18 C19 C20 120.2(8)
C18 C19 H19 119.9
C20 C19 H19 119.9
O1 C20 C19 118.1(7)
O1 C20 C15 123.7(6)
C19 C20 C15 118.1(6)
N5 C21 C22 122.2(7)
N5 C21 H21 118.9
C22 C21 H21 118.9
C23 C22 C21 119.7(8)
C23 C22 H22 120.1
C21 C22 H22 120.1
C24 C23 C22 117.7(7)
C24 C23 C26 121.5(8)
C22 C23 C26 120.8(9)
C23 C24 C25 119.9(7)
C23 C24 H24 120.0
C25 C24 H24 120.0
N5 C25 C24 122.9(7)
N5 C25 H25 118.5
C24 C25 H25 118.5
C23 C26 H26A 109.5
C23 C26 H26B 109.5
H26A C26 H26B 109.5
C23 C26 H26C 109.5
H26A C26 H26C 109.5
H26B C26 H26C 109.5
O4 C27 C28 117.0(6)
O4 C27 C32 126.1(6)
C28 C27 C32 116.9(6)
C29 C28 C27 122.0(7)
C29 C28 H28 119.0
C27 C28 H28 119.0
C28 C29 C30 121.2(7)
C28 C29 H29 119.4
C30 C29 H29 119.4
C31 C30 C29 118.3(7)
C31 C30 H30 120.9
C29 C30 H30 120.9
C30 C31 C32 122.9(7)
C30 C31 H31 118.5
C32 C31 H31 118.5
C31 C32 C27 118.6(6)
C31 C32 C33 114.8(6)
C27 C32 C33 126.4(6)
N6 C33 C32 125.7(5)
N6 C33 H33 117.1
C32 C33 H33 117.1
N6 C34 C35 116.4(5)
N6 C34 C39 107.4(5)
C35 C34 C39 110.9(5)
N6 C34 H34 107.3
C35 C34 H34 107.3
C39 C34 H34 107.3
C34 C35 C36 110.0(6)
C34 C35 H35A 109.7
C36 C35 H35A 109.7
C34 C35 H35B 109.7
C36 C35 H35B 109.7
H35A C35 H35B 108.2
C37 C36 C35 112.3(6)
C37 C36 H36A 109.1
C35 C36 H36A 109.1
C37 C36 H36B 109.1
C35 C36 H36B 109.1
H36A C36 H36B 107.9
C36 C37 C38 110.5(6)
C36 C37 H37A 109.5
C38 C37 H37A 109.5
C36 C37 H37B 109.5
C38 C37 H37B 109.5
H37A C37 H37B 108.1
C37 C38 C39 108.2(6)
C37 C38 H38A 110.1
C39 C38 H38A 110.1
C37 C38 H38B 110.1
C39 C38 H38B 110.1
H38A C38 H38B 108.4
N7 C39 C34 104.6(5)
N7 C39 C38 115.9(5)
C34 C39 C38 110.8(6)
N7 C39 H39 108.4
C34 C39 H39 108.4
C38 C39 H39 108.4
N7 C40 C41 123.6(6)
N7 C40 H40 118.2
C41 C40 H40 118.2
C46 C41 C42 119.2(7)
C46 C41 C40 120.8(6)
C42 C41 C40 118.8(7)
C43 C42 C41 120.9(8)
C43 C42 H42 119.6
C41 C42 H42 119.6
C44 C43 C42 119.5(8)
C44 C43 H43 120.2
C42 C43 H43 120.2
C43 C44 C45 121.4(8)
C43 C44 H44 119.3
C45 C44 H44 119.3
C44 C45 C46 120.5(8)
C44 C45 H45 119.8
C46 C45 H45 119.8
O2 C46 C41 123.2(6)
O2 C46 C45 118.3(7)
C41 C46 C45 118.4(7)
N8 C47 C48 123.3(9)
N8 C47 H47 118.4
C48 C47 H47 118.4
C47 C48 C49 119.6(9)
C47 C48 H48 120.2
C49 C48 H48 120.2
C50 C49 C48 117.2(8)
C50 C49 C52A 110.1(19)
C48 C49 C52A 131.3(19)
C50 C49 C52B 128.7(14)
C48 C49 C52B 113.7(14)
C52A C49 C52B 25.9(16)
C49 C50 C51 121.0(9)
C49 C50 H50 119.5
C51 C50 H50 119.5
N8 C51 C50 122.5(9)
N8 C51 H51 118.7
C50 C51 H51 118.7
C49 C52A H52A 109.5
C49 C52A H52B 109.5
C49 C52A H52C 109.5
C49 C52B H52D 109.5
C49 C52B H52E 109.5
H52D C52B H52E 109.5
C49 C52B H52F 109.5
H52D C52B H52F 109.5
H52E C52B H52F 109.5
C54 C53 H53A 109.5
C54 C53 H53B 109.5
H53A C53 H53B 109.5
C54 C53 H53C 109.5
H53A C53 H53C 109.5
H53B C53 H53C 109.5
N9 C54 C53 179.1(17)

loop_
_geom_bond_atom_site_label_1
_geom_bond_atom_site_label_2
_geom_bond_distance
Os1 N1 1.895(5)
Os1 N3 2.014(5)
Os1 O1 2.028(4)
Os1 N4 2.034(5)
Os1 O3 2.046(4)
Os1 N5 2.090(5)
Os2 N2 1.888(5)
Os2 N7 2.017(5)
Os2 O2 2.018(4)
Os2 N6 2.035(5)
Os2 O4 2.048(4)
Os2 N8 2.098(5)
P1A F4A 1.543(11)
P1A F3A 1.556(11)
P1A F2A 1.567(13)
P1A F6A 1.568(10)
P1A F5A 1.574(11)
P1A F1A 1.578(10)
P1B F4B 1.548(15)
P1B F6B 1.556(15)
P1B F2B 1.565(16)
P1B F5B 1.571(15)
P1B F3B 1.572(15)
P1B F1B 1.600(16)
O1 C20 1.320(8)
O2 C46 1.342(8)
O3 C1 1.321(7)
O4 C27 1.311(8)
N1 N2 1.135(7)
N3 C7 1.282(8)
N3 C8 1.505(7)
N4 C14 1.288(8)
N4 C13 1.481(8)
N5 C25 1.331(8)
N5 C21 1.357(9)
N6 C33 1.278(8)
N6 C34 1.494(7)
N7 C40 1.297(8)
N7 C39 1.490(8)
N8 C47 1.344(9)
N8 C51 1.346(9)
C1 C6 1.418(9)
C1 C2 1.421(8)
C2 C3 1.370(10)
C2 H2 0.9500
C3 C4 1.377(11)
C3 H3 0.9500
C4 C5 1.378(9)
C4 H4 0.9500
C5 C6 1.411(9)
C5 H5 0.9500
C6 C7 1.440(8)
C7 H7 0.9500
C8 C9 1.522(8)
C8 C13 1.542(8)
C8 H8 1.0000
C9 C10 1.535(8)
C9 H9A 0.9900
C9 H9B 0.9900
C10 C11 1.512(9)
C10 H10A 0.9900
C10 H10B 0.9900
C11 C12 1.535(10)
C11 H11A 0.9900
C11 H11B 0.9900
C12 C13 1.528(8)
C12 H12A 0.9900
C12 H12B 0.9900
C13 H13 1.0000
C14 C15 1.436(9)
C14 H14 0.9500
C15 C16 1.408(9)
C15 C20 1.421(10)
C16 C17 1.371(11)
C16 H16 0.9500
C17 C18 1.376(13)
C17 H17 0.9500
C18 C19 1.391(11)
C18 H18 0.9500
C19 C20 1.403(9)
C19 H19 0.9500
C21 C22 1.389(10)
C21 H21 0.9500
C22 C23 1.381(12)
C22 H22 0.9500
C23 C24 1.371(12)
C23 C26 1.524(11)
C24 C25 1.390(10)
C24 H24 0.9500
C25 H25 0.9500
C26 H26A 0.9800
C26 H26B 0.9800
C26 H26C 0.9800
C27 C28 1.422(9)
C27 C32 1.429(9)
C28 C29 1.369(11)
C28 H28 0.9500
C29 C30 1.392(12)
C29 H29 0.9500
C30 C31 1.367(11)
C30 H30 0.9500
C31 C32 1.415(9)
C31 H31 0.9500
C32 C33 1.436(9)
C33 H33 0.9500
C34 C35 1.516(8)
C34 C39 1.530(9)
C34 H34 1.0000
C35 C36 1.540(10)
C35 H35A 0.9900
C35 H35B 0.9900
C36 C37 1.512(12)
C36 H36A 0.9900
C36 H36B 0.9900
C37 C38 1.528(11)
C37 H37A 0.9900
C37 H37B 0.9900
C38 C39 1.532(9)
C38 H38A 0.9900
C38 H38B 0.9900
C39 H39 1.0000
C40 C41 1.433(10)
C40 H40 0.9500
C41 C46 1.403(10)
C41 C42 1.417(9)
C42 C43 1.374(12)
C42 H42 0.9500
C43 C44 1.365(13)
C43 H43 0.9500
C44 C45 1.385(11)
C44 H44 0.9500
C45 C46 1.405(10)
C45 H45 0.9500
C47 C48 1.376(11)
C47 H47 0.9500
C48 C49 1.383(15)
C48 H48 0.9500
C49 C50 1.359(15)
C49 C52A 1.54(4)
C49 C52B 1.56(3)
C50 C51 1.373(11)
C50 H50 0.9500
C51 H51 0.9500
C52A H52A 0.9800
C52A H52B 0.9800
C52A H52C 0.9800
C52B H52D 0.9800
C52B H52E 0.9800
C52B H52F 0.9800
N9 C54 1.163(15)
C53 C54 1.389(16)
C53 H53A 0.9800
C53 H53B 0.9800
C53 H53C 0.9800

loop_
_platon_squeeze_void_nr
_platon_squeeze_void_average_x
_platon_squeeze_void_average_y
_platon_squeeze_void_average_z
_platon_squeeze_void_volume
_platon_squeeze_void_count_electrons
_platon_squeeze_void_content
1 0.500 0.500 1.000 469 109 ' '
2 0.217 0.298 0.643 7 1 ' '
3 0.783 0.702 0.357 7 1 ' '
